data_4503548
loop_
_publ_author_name
'Frisch, Mark'
'Cahill, Christopher L.'

_publ_section_title
;
 Thorium(IV) Coordination Polymers in the Pyridine and
 Pyrazinedicarboxylic Acid Systems
;
_journal_issue 8
_journal_name_full 'Crystal Growth &amp; Design'
_journal_page_first 2921
_journal_paper_doi 10.1021/cg800029z
_journal_volume 8
_journal_year 2008
_chemical_formula_moiety 'C12 H12 N4 O12 Th'
_chemical_formula_sum 'C12 H12 N4 O12 Th'
_chemical_formula_weight 636.30
_chemical_name_systematic
;
 ?
;
_space_group_IT_number 15
_symmetry_cell_setting monoclinic
_symmetry_space_group_name_Hall '-C 2yc'
_symmetry_space_group_name_H-M 'C 1 2/c 1'
_atom_sites_solution_hydrogens geom
_atom_sites_solution_primary direct
_atom_sites_solution_secondary difmap
_audit_creation_method SHELXL-97
_cell_angle_alpha 90.00
_cell_angle_beta 117.7440(10)
_cell_angle_gamma 90.00
_cell_formula_units_Z 4
_cell_length_a 17.3951(9)
_cell_length_b 7.2453(3)
_cell_length_c 15.2827(9)
_cell_measurement_reflns_used 8009
_cell_measurement_temperature 298(2)
_cell_measurement_theta_max 26.55
_cell_measurement_theta_min 2.65
_cell_volume 1704.69(15)
_computing_cell_refinement 'SAINTPLUS (Bruker AXS, 2005)'
_computing_data_collection 'APEX II (Bruker AXS, 2005)'
_computing_data_reduction 'SAINTPLUS (Bruker AXS, 2005)'
_computing_publication_material 'WINGX (Farrugia, 1998)'
_computing_structure_refinement 'SHELXL-97 (Sheldrick, 1997)'
_computing_structure_solution 'SHELXS (Sheldrick, 2004)'
_diffrn_ambient_temperature 298(2)
_diffrn_measured_fraction_theta_full 0.996
_diffrn_measured_fraction_theta_max 0.996
_diffrn_measurement_device_type 'Bruker APEX II CCD'
_diffrn_measurement_method 'phi and omega scans'
_diffrn_radiation_monochromator graphite
_diffrn_radiation_source 'fine-focus sealed tube'
_diffrn_radiation_type MoK\a
_diffrn_radiation_wavelength 0.71073
_diffrn_reflns_av_R_equivalents 0.0569
_diffrn_reflns_av_sigmaI/netI 0.0304
_diffrn_reflns_limit_h_max 21
_diffrn_reflns_limit_h_min -21
_diffrn_reflns_limit_k_max 9
_diffrn_reflns_limit_k_min -9
_diffrn_reflns_limit_l_max 19
_diffrn_reflns_limit_l_min -19
_diffrn_reflns_number 9894
_diffrn_reflns_theta_full 26.55
_diffrn_reflns_theta_max 26.55
_diffrn_reflns_theta_min 2.65
_exptl_absorpt_coefficient_mu 8.826
_exptl_absorpt_correction_T_max 0.838
_exptl_absorpt_correction_T_min 0.809
_exptl_absorpt_correction_type multi-scan
_exptl_absorpt_process_details 'SADABS, Sheldrick (2004)'
_exptl_crystal_colour colorless
_exptl_crystal_density_diffrn 2.479
_exptl_crystal_density_method 'not measured'
_exptl_crystal_description needle
_exptl_crystal_F_000 1192
_exptl_crystal_size_max 0.10
_exptl_crystal_size_mid 0.02
_exptl_crystal_size_min 0.02
_refine_diff_density_max 0.874
_refine_diff_density_min -1.429
_refine_diff_density_rms 0.127
_refine_ls_extinction_method none
_refine_ls_goodness_of_fit_ref 1.020
_refine_ls_hydrogen_treatment mixed
_refine_ls_matrix_type full
_refine_ls_number_parameters 148
_refine_ls_number_reflns 1774
_refine_ls_number_restraints 4
_refine_ls_restrained_S_all 1.019
_refine_ls_R_factor_all 0.0191
_refine_ls_R_factor_gt 0.0181
_refine_ls_shift/su_max 0.000
_refine_ls_shift/su_mean 0.000
_refine_ls_structure_factor_coef Fsqd
_refine_ls_weighting_details 'calc w=1/[\s^2^(Fo^2^)+(0.0168P)^2^+1.9408P] where P=(Fo^2^+2Fc^2^)/3'
_refine_ls_weighting_scheme calc
_refine_ls_wR_factor_gt 0.0364
_refine_ls_wR_factor_ref 0.0367
_reflns_number_gt 1727
_reflns_number_total 1774
_reflns_threshold_expression >2sigma(I)
_cod_data_source_file cg800029z-file018.cif
_cod_data_source_block 4
_cod_original_sg_symbol_H-M 'C 2/c'
_cod_database_code 4503548

loop_
_symmetry_equiv_pos_as_xyz
'x, y, z'
'-x, y, -z+1/2'
'x+1/2, y+1/2, z'
'-x+1/2, y+1/2, -z+1/2'
'-x, -y, -z'
'x, -y, z-1/2'
'-x+1/2, -y+1/2, -z'
'x+1/2, -y+1/2, z-1/2'

loop_
_atom_site_label
_atom_site_type_symbol
_atom_site_fract_x
_atom_site_fract_y
_atom_site_fract_z
_atom_site_U_iso_or_equiv
_atom_site_adp_type
_atom_site_occupancy
_atom_site_symmetry_multiplicity
_atom_site_calc_flag
_atom_site_refinement_flags
Th1 Th 0.0000 0.22720(2) 0.7500 0.00854(6) Uani 1 2 d S
O1 O 0.04961(15) 0.4846(3) 0.85773(17) 0.0144(5) Uani 1 1 d .
O2 O 0.14088(15) 0.6912(3) 0.96282(17) 0.0160(5) Uani 1 1 d .
O3 O 0.13264(14) -0.2832(3) 0.70932(16) 0.0132(5) Uani 1 1 d .
O4 O 0.08631(15) -0.0385(3) 0.76111(16) 0.0130(5) Uani 1 1 d .
O5 O -0.11831(16) 0.3478(3) 0.77789(19) 0.0156(5) Uani 1 1 d D
O6 O -0.20189(17) 0.1591(4) 0.85327(19) 0.0186(6) Uani 1 1 d D
C1 C 0.1922(2) 0.3862(4) 0.9653(2) 0.0098(7) Uani 1 1 d .
C2 C 0.1234(2) 0.5362(4) 0.9265(2) 0.0114(7) Uani 1 1 d .
C3 C 0.2256(2) 0.0848(4) 0.9564(2) 0.0116(7) Uani 1 1 d .
H3 H 0.2108 -0.0319 0.9281 0.014 Uiso 1 1 calc R
C4 C 0.0430(2) 0.1582(4) 1.0122(2) 0.0114(7) Uani 1 1 d .
H4 H 0.0734 0.2687 1.0236 0.014 Uiso 1 1 calc R
C5 C 0.0391(2) -0.0698(4) 0.5911(2) 0.0108(7) Uani 1 1 d .
C6 C 0.0893(2) -0.1399(4) 0.6955(2) 0.0113(7) Uani 1 1 d .
N1 N 0.16730(17) 0.2213(4) 0.92069(19) 0.0116(5) Uani 1 1 d .
N2 N 0.00443(18) 0.0887(4) 0.9211(2) 0.0113(6) Uani 1 1 d .
HW1 H -0.188(3) 0.202(6) 0.9077(19) 0.040(14) Uiso 1 1 d D
HW2 H -0.2518(15) 0.181(5) 0.815(3) 0.026(12) Uiso 1 1 d D
HW3 H -0.145(3) 0.291(5) 0.800(3) 0.038(14) Uiso 1 1 d D
HW4 H -0.123(3) 0.453(3) 0.789(3) 0.038(14) Uiso 1 1 d D

loop_
_atom_site_aniso_label
_atom_site_aniso_U_11
_atom_site_aniso_U_22
_atom_site_aniso_U_33
_atom_site_aniso_U_23
_atom_site_aniso_U_13
_atom_site_aniso_U_12
Th1 0.00741(8) 0.00869(9) 0.00526(8) 0.000 -0.00062(6) 0.000
O1 0.0095(12) 0.0147(11) 0.0103(12) -0.0027(9) -0.0028(10) 0.0009(9)
O2 0.0136(11) 0.0131(11) 0.0131(12) -0.0015(9) -0.0006(10) 0.0021(10)
O3 0.0120(11) 0.0118(10) 0.0125(11) 0.0011(9) 0.0031(9) 0.0031(10)
O4 0.0134(12) 0.0137(11) 0.0070(12) -0.0001(9) 0.0006(10) 0.0010(9)
O5 0.0151(13) 0.0137(12) 0.0187(13) -0.0016(10) 0.0084(11) 0.0008(10)
O6 0.0119(13) 0.0245(13) 0.0138(14) -0.0007(11) 0.0014(11) 0.0009(10)
C1 0.0104(17) 0.0123(15) 0.0073(16) 0.0005(12) 0.0047(14) -0.0001(12)
C2 0.0095(16) 0.0143(16) 0.0082(16) 0.0002(12) 0.0022(13) 0.0006(12)
C3 0.0097(16) 0.0132(15) 0.0094(16) -0.0013(12) 0.0024(13) -0.0014(12)
C4 0.0089(15) 0.0115(14) 0.0119(16) 0.0015(12) 0.0031(13) -0.0004(12)
C5 0.0081(16) 0.0117(15) 0.0098(16) -0.0004(12) 0.0019(13) -0.0034(12)
C6 0.0073(16) 0.0117(15) 0.0118(16) -0.0018(12) 0.0018(13) -0.0024(12)
N1 0.0100(12) 0.0148(13) 0.0083(13) 0.0020(11) 0.0029(10) -0.0009(11)
N2 0.0086(14) 0.0148(13) 0.0086(14) 0.0010(10) 0.0024(11) 0.0016(11)

loop_
_atom_type_symbol
_atom_type_description
_atom_type_scat_dispersion_real
_atom_type_scat_dispersion_imag
_atom_type_scat_source
C C 0.0033 0.0016 'International Tables Vol C Tables 4.2.6.8 and 6.1.1.4'
H H 0.0000 0.0000 'International Tables Vol C Tables 4.2.6.8 and 6.1.1.4'
N N 0.0061 0.0033 'International Tables Vol C Tables 4.2.6.8 and 6.1.1.4'
O O 0.0106 0.0060 'International Tables Vol C Tables 4.2.6.8 and 6.1.1.4'
Th Th -7.2400 8.8979 'International Tables Vol C Tables 4.2.6.8 and 6.1.1.4'

loop_
_geom_angle_atom_site_label_1
_geom_angle_atom_site_label_2
_geom_angle_atom_site_label_3
_geom_angle
_geom_angle_site_symmetry_1
_geom_angle_site_symmetry_3
O1 Th1 O1 76.14(11) . 2_556
O1 Th1 O4 134.00(9) . 2_556
O1 Th1 O4 124.70(7) 2_556 2_556
O1 Th1 O4 124.70(7) . .
O1 Th1 O4 134.00(9) 2_556 .
O4 Th1 O4 73.21(11) 2_556 .
O1 Th1 O5 77.08(9) . 2_556
O1 Th1 O5 70.24(8) 2_556 2_556
O4 Th1 O5 145.40(8) 2_556 2_556
O4 Th1 O5 75.50(8) . 2_556
O1 Th1 O5 70.24(8) . .
O1 Th1 O5 77.08(9) 2_556 .
O4 Th1 O5 75.50(8) 2_556 .
O4 Th1 O5 145.40(8) . .
O5 Th1 O5 138.20(12) 2_556 .
O1 Th1 N2 141.53(9) . 2_556
O1 Th1 N2 77.75(8) 2_556 2_556
O4 Th1 N2 84.31(8) 2_556 2_556
O4 Th1 N2 61.13(8) . 2_556
O5 Th1 N2 67.73(8) 2_556 2_556
O5 Th1 N2 129.61(8) . 2_556
O1 Th1 N2 77.75(8) . .
O1 Th1 N2 141.53(9) 2_556 .
O4 Th1 N2 61.13(8) 2_556 .
O4 Th1 N2 84.31(8) . .
O5 Th1 N2 129.61(8) 2_556 .
O5 Th1 N2 67.73(8) . .
N2 Th1 N2 137.49(11) 2_556 .
O1 Th1 N1 59.46(7) . .
O1 Th1 N1 122.12(8) 2_556 .
O4 Th1 N1 112.93(7) 2_556 .
O4 Th1 N1 65.57(7) . .
O5 Th1 N1 65.42(8) 2_556 .
O5 Th1 N1 115.25(8) . .
N2 Th1 N1 115.12(8) 2_556 .
N2 Th1 N1 64.19(8) . .
O1 Th1 N1 122.12(7) . 2_556
O1 Th1 N1 59.46(7) 2_556 2_556
O4 Th1 N1 65.57(7) 2_556 2_556
O4 Th1 N1 112.93(7) . 2_556
O5 Th1 N1 115.25(8) 2_556 2_556
O5 Th1 N1 65.42(8) . 2_556
N2 Th1 N1 64.19(8) 2_556 2_556
N2 Th1 N1 115.12(8) . 2_556
N1 Th1 N1 178.29(11) . 2_556
C2 O1 Th1 134.7(2) . .
C6 O4 Th1 131.8(2) . .
Th1 O5 HW3 126(3) . .
Th1 O5 HW4 124(4) . .
HW3 O5 HW4 105(5) . .
HW1 O6 HW2 112(5) . .
N1 C1 C3 122.1(3) . 7_557
N1 C1 C2 115.4(3) . .
C3 C1 C2 122.5(3) 7_557 .
O2 C2 O1 125.7(3) . .
O2 C2 C1 119.6(3) . .
O1 C2 C1 114.7(3) . .
N1 C3 C1 121.4(3) . 7_557
N1 C3 H3 119.3 . .
C1 C3 H3 119.3 7_557 .
N2 C4 C5 121.8(3) . 6_556
N2 C4 H4 119.1 . .
C5 C4 H4 119.1 6_556 .
N2 C5 C4 121.7(3) 2_556 6
N2 C5 C6 116.6(3) 2_556 .
C4 C5 C6 121.6(3) 6 .
O3 C6 O4 126.6(3) . .
O3 C6 C5 117.9(3) . .
O4 C6 C5 115.3(3) . .
C3 N1 C1 116.5(3) . .
C3 N1 Th1 129.7(2) . .
C1 N1 Th1 113.58(19) . .
C4 N2 C5 116.5(3) . 2_556
C4 N2 Th1 129.0(2) . .
C5 N2 Th1 114.5(2) 2_556 .

loop_
_geom_bond_atom_site_label_1
_geom_bond_atom_site_label_2
_geom_bond_distance
_geom_bond_site_symmetry_2
Th1 O1 2.368(2) .
Th1 O1 2.368(2) 2_556
Th1 O4 2.398(2) 2_556
Th1 O4 2.398(2) .
Th1 O5 2.449(3) 2_556
Th1 O5 2.449(3) .
Th1 N2 2.769(3) 2_556
Th1 N2 2.769(3) .
Th1 N1 2.865(3) .
Th1 N1 2.865(3) 2_556
O1 C2 1.279(4) .
O2 C2 1.226(4) .
O3 C6 1.242(4) .
O4 C6 1.263(4) .
O5 HW3 0.805(19) .
O5 HW4 0.792(19) .
O6 HW1 0.811(19) .
O6 HW2 0.805(19) .
C1 N1 1.343(4) .
C1 C3 1.388(5) 7_557
C1 C2 1.519(4) .
C3 N1 1.338(4) .
C3 C1 1.388(5) 7_557
C3 H3 0.9300 .
C4 N2 1.332(4) .
C4 C5 1.393(5) 6_556
C4 H4 0.9300 .
C5 N2 1.340(4) 2_556
C5 C4 1.393(5) 6
C5 C6 1.507(4) .
N2 C5 1.340(4) 2_556
